data_7059620
loop_
_publ_author_name
'Rosales-V\'azquez, Luis D.'
'Mart\'inez-Otero, Diego'
'S\'anchez-Mendieta, V\'ictor'
'Jaramillo-Garc\'ia, Jonathan'
'T\'ellez-L\'opez, Antonio'
'Escudero, Roberto'
'Morales, Francisco'
'Valdes-Garc\'ia, Josue'
'Dorazco-Gonz\'alez, Alejandro'

_publ_section_title
;
 Dinuclear complexes of Mn, Co, Zn and Cd assembled with
 1,4-cyclohexanedicarboxylate: synthesis, crystal structures and
 acetonitrile fluorescence sensing properties
;
_journal_issue 25
_journal_name_full 'New Journal of Chemistry'
_journal_page_first 10317
_journal_page_last 10325
_journal_paper_doi 10.1039/D0NJ01410A
_journal_volume 44
_journal_year 2020
_chemical_formula_moiety 'C36 H40 Mn2 N4 O10'
_chemical_formula_sum 'C36 H40 Mn2 N4 O10'
_chemical_formula_weight 798.60
_space_group_crystal_system monoclinic
_space_group_IT_number 14
_space_group_name_Hall '-P 2ybc'
_space_group_name_H-M_alt 'P 1 21/c 1'
_atom_sites_solution_hydrogens mixed
_audit_creation_method SHELXL-2014/7
_audit_update_record
;
2019-04-04 deposited with the CCDC.	2020-05-18 downloaded from the CCDC.
;
_cell_angle_alpha 90
_cell_angle_beta 101.9053(4)
_cell_angle_gamma 90
_cell_formula_units_Z 2
_cell_length_a 9.76750(10)
_cell_length_b 16.1090(2)
_cell_length_c 10.91170(10)
_cell_measurement_reflns_used 9427
_cell_measurement_temperature 100(2)
_cell_measurement_theta_max 27.53
_cell_measurement_theta_min 2.29
_cell_volume 1679.97(3)
_computing_cell_refinement 'Bruker SAINT'
_computing_data_collection 'Bruker APEX2'
_computing_data_reduction 'Bruker SAINT'
_computing_molecular_graphics 'Bruker SHELXTL'
_computing_publication_material 'Bruker SHELXTL'
_computing_structure_refinement 'SHELXL-2014/7 (Sheldrick, 2014)'
_computing_structure_solution 'SHELXS-97 (Sheldrick 2008)'
_diffrn_ambient_temperature 100(2)
_diffrn_measured_fraction_theta_full 0.999
_diffrn_measured_fraction_theta_max 0.999
_diffrn_measurement_device_type 'Bruker APEX-II CCD'
_diffrn_measurement_method '\w scans'
_diffrn_radiation_monochromator mirrors
_diffrn_radiation_type MoK\a
_diffrn_radiation_wavelength 0.71073
_diffrn_reflns_av_R_equivalents 0.0284
_diffrn_reflns_av_unetI/netI 0.0207
_diffrn_reflns_Laue_measured_fraction_full 0.999
_diffrn_reflns_Laue_measured_fraction_max 0.999
_diffrn_reflns_limit_h_max 12
_diffrn_reflns_limit_h_min -12
_diffrn_reflns_limit_k_max 20
_diffrn_reflns_limit_k_min -20
_diffrn_reflns_limit_l_max 14
_diffrn_reflns_limit_l_min -14
_diffrn_reflns_number 18297
_diffrn_reflns_point_group_measured_fraction_full 0.999
_diffrn_reflns_point_group_measured_fraction_max 0.999
_diffrn_reflns_theta_full 25.242
_diffrn_reflns_theta_max 27.446
_diffrn_reflns_theta_min 2.131
_diffrn_source 'Incoatec ImuS'
_exptl_absorpt_coefficient_mu 0.819
_exptl_absorpt_correction_T_max 0.7456
_exptl_absorpt_correction_T_min 0.6669
_exptl_absorpt_correction_type multi-scan
_exptl_absorpt_process_details 'SADABS 2014/5, Sheldrick'
_exptl_crystal_colour yellow
_exptl_crystal_density_diffrn 1.579
_exptl_crystal_description Prism
_exptl_crystal_F_000 828
_exptl_crystal_size_max 0.446
_exptl_crystal_size_mid 0.221
_exptl_crystal_size_min 0.167
_refine_diff_density_max 0.459
_refine_diff_density_min -0.239
_refine_diff_density_rms 0.055
_refine_ls_extinction_method none
_refine_ls_goodness_of_fit_ref 1.054
_refine_ls_hydrogen_treatment mixed
_refine_ls_matrix_type full
_refine_ls_number_parameters 241
_refine_ls_number_reflns 3837
_refine_ls_number_restraints 3
_refine_ls_restrained_S_all 1.054
_refine_ls_R_factor_all 0.0291
_refine_ls_R_factor_gt 0.0262
_refine_ls_shift/su_max 0.001
_refine_ls_shift/su_mean 0.000
_refine_ls_structure_factor_coef Fsqd
_refine_ls_weighting_details 'w=1/[\s^2^(Fo^2^)+(0.0270P)^2^+1.2326P] where P=(Fo^2^+2Fc^2^)/3'
_refine_ls_weighting_scheme calc
_refine_ls_wR_factor_gt 0.0645
_refine_ls_wR_factor_ref 0.0664
_reflns_Friedel_coverage 0.000
_reflns_number_gt 3504
_reflns_number_total 3837
_reflns_threshold_expression 'I > 2\s(I)'
_cod_data_source_file d0nj01410a2.cif
_cod_data_source_block mo_280SMV16_0m
_cod_depositor_comments
;Adding full bibliography for 7059620--7059623.cif.

 Adding full bibliography for 7059620--7059623.cif.
;
_cod_original_sg_symbol_H-M 'P 21/c'
_cod_database_code 7059620
_shelx_shelxl_version_number 2014/7
_shelx_space_group_comment
; 
The symmetry employed for this shelxl refinement is uniquely defined 
by the following loop, which should always be used as a source of 
symmetry information in preference to the above space-group names. 
They are only intended as comments. 
;
_shelx_estimated_absorpt_t_min 0.711
_shelx_estimated_absorpt_t_max 0.875

loop_
_space_group_symop_operation_xyz
'x, y, z'
'-x, y+1/2, -z+1/2'
'-x, -y, -z'
'x, -y-1/2, z-1/2'

loop_
_atom_site_label
_atom_site_type_symbol
_atom_site_fract_x
_atom_site_fract_y
_atom_site_fract_z
_atom_site_U_iso_or_equiv
_atom_site_adp_type
_atom_site_occupancy
_atom_site_site_symmetry_order
_atom_site_calc_flag
_atom_site_refinement_flags_posn
_atom_site_refinement_flags_adp
_atom_site_refinement_flags_occupancy
_atom_site_disorder_assembly
_atom_site_disorder_group
Mn1 Mn 0.81964(2) 0.47127(2) 0.28892(2) 0.00888(7) Uani 1 1 d . . . . .
O1 O 0.71359(11) 0.57717(7) 0.33054(10) 0.0157(2) Uani 1 1 d . . . . .
N1 N 0.75998(13) 0.50055(8) 0.08209(11) 0.0112(2) Uani 1 1 d . . . . .
C1 C 0.66385(16) 0.55782(9) 0.03425(14) 0.0142(3) Uani 1 1 d . . . . .
H1 H 0.6161 0.5860 0.0895 0.017 Uiso 1 1 calc R U . . .
O2 O 0.77006(12) 0.58093(7) 0.53960(10) 0.0212(2) Uani 1 1 d . . . . .
N2 N 0.93432(12) 0.38053(7) 0.18252(11) 0.0113(2) Uani 1 1 d . . . . .
C2 C 0.63096(16) 0.57777(10) -0.09209(14) 0.0166(3) Uani 1 1 d . . . . .
H2 H 0.5602 0.6174 -0.1231 0.020 Uiso 1 1 calc R U . . .
O3 O 0.14404(10) 0.61832(6) 0.55383(9) 0.0126(2) Uani 1 1 d . . . . .
C3 C 0.70368(17) 0.53859(9) -0.17184(13) 0.0157(3) Uani 1 1 d . . . . .
H3 H 0.6857 0.5522 -0.2584 0.019 Uiso 1 1 calc R U . . .
C4 C 0.80314(16) 0.47926(9) -0.12371(13) 0.0136(3) Uani 1 1 d . . . . .
H4 H 0.8543 0.4518 -0.1769 0.016 Uiso 1 1 calc R U . . .
O4 O 0.34430(11) 0.62542(7) 0.68903(10) 0.0151(2) Uani 1 1 d . . . . .
C5 C 0.82724(14) 0.46048(8) 0.00303(13) 0.0100(3) Uani 1 1 d . . . . .
O5 O 1.02645(11) 0.52485(7) 0.35442(9) 0.0124(2) Uani 1 1 d D . . . .
H5A H 1.0850(17) 0.4884(9) 0.3871(16) 0.015 Uiso 1 1 d D U . . .
H5B H 1.0368(18) 0.5662(9) 0.4039(15) 0.015 Uiso 1 1 d D U . . .
C6 C 0.92634(14) 0.39409(9) 0.05953(13) 0.0101(3) Uani 1 1 d . . . . .
C7 C 1.00290(15) 0.34663(9) -0.00961(13) 0.0134(3) Uani 1 1 d . . . . .
H7 H 0.9982 0.3580 -0.0958 0.016 Uiso 1 1 calc R U . . .
C8 C 1.08586(15) 0.28259(10) 0.04944(14) 0.0158(3) Uani 1 1 d . . . . .
H8 H 1.1384 0.2493 0.0039 0.019 Uiso 1 1 calc R U . . .
C9 C 1.09163(16) 0.26747(10) 0.17515(14) 0.0167(3) Uani 1 1 d . . . . .
H9 H 1.1464 0.2232 0.2171 0.020 Uiso 1 1 calc R U . . .
C10 C 1.01528(16) 0.31871(9) 0.23829(14) 0.0149(3) Uani 1 1 d . . . . .
H10 H 1.0208 0.3095 0.3251 0.018 Uiso 1 1 calc R U . . .
C11 C 0.69780(14) 0.60269(9) 0.43725(13) 0.0113(3) Uani 1 1 d . . . . .
C12 C 0.57805(14) 0.66452(9) 0.43502(13) 0.0099(3) Uani 1 1 d . . . . .
H12 H 0.5898 0.7109 0.3772 0.012 Uiso 1 1 calc R U . . .
C13 C 0.43784(14) 0.62119(9) 0.38159(13) 0.0115(3) Uani 1 1 d . . . . .
H13A H 0.4384 0.6005 0.2962 0.014 Uiso 1 1 calc R U . . .
H13B H 0.4267 0.5729 0.4347 0.014 Uiso 1 1 calc R U . . .
C14 C 0.31452(14) 0.68040(9) 0.37633(13) 0.0126(3) Uani 1 1 d . . . . .
H14A H 0.2261 0.6504 0.3432 0.015 Uiso 1 1 calc R U . . .
H14B H 0.3222 0.7266 0.3183 0.015 Uiso 1 1 calc R U . . .
C15 C 0.31035(14) 0.71588(9) 0.50645(13) 0.0111(3) Uani 1 1 d . . . . .
H15 H 0.2366 0.7599 0.4941 0.013 Uiso 1 1 calc R U . . .
C16 C 0.44938(15) 0.75803(9) 0.56209(13) 0.0127(3) Uani 1 1 d . . . . .
H16A H 0.4486 0.7755 0.6489 0.015 Uiso 1 1 calc R U . . .
H16B H 0.4588 0.8086 0.5129 0.015 Uiso 1 1 calc R U . . .
C17 C 0.57628(15) 0.70190(9) 0.56346(13) 0.0127(3) Uani 1 1 d . . . . .
H17A H 0.6629 0.7346 0.5919 0.015 Uiso 1 1 calc R U . . .
H17B H 0.5757 0.6564 0.6243 0.015 Uiso 1 1 calc R U . . .
C18 C 0.26600(14) 0.64924(9) 0.58924(13) 0.0102(3) Uani 1 1 d . . . . .

loop_
_atom_site_aniso_label
_atom_site_aniso_U_11
_atom_site_aniso_U_22
_atom_site_aniso_U_33
_atom_site_aniso_U_23
_atom_site_aniso_U_13
_atom_site_aniso_U_12
Mn1 0.00988(11) 0.00975(11) 0.00756(11) 0.00037(8) 0.00309(8) 0.00095(8)
O1 0.0186(5) 0.0155(5) 0.0142(5) -0.0012(4) 0.0066(4) 0.0054(4)
N1 0.0123(6) 0.0118(6) 0.0100(5) 0.0001(4) 0.0035(4) 0.0007(5)
C1 0.0157(7) 0.0138(7) 0.0135(7) 0.0000(5) 0.0044(5) 0.0035(6)
O2 0.0188(6) 0.0281(6) 0.0157(5) 0.0000(5) 0.0010(4) 0.0122(5)
N2 0.0122(6) 0.0113(6) 0.0105(5) -0.0009(4) 0.0028(4) -0.0006(5)
C2 0.0191(8) 0.0145(7) 0.0149(7) 0.0020(6) 0.0005(6) 0.0035(6)
O3 0.0120(5) 0.0147(5) 0.0113(5) 0.0004(4) 0.0027(4) -0.0025(4)
C3 0.0224(8) 0.0147(7) 0.0085(6) 0.0010(5) 0.0000(6) -0.0017(6)
C4 0.0182(7) 0.0130(7) 0.0105(6) -0.0023(5) 0.0049(5) -0.0016(6)
O4 0.0135(5) 0.0188(5) 0.0129(5) 0.0043(4) 0.0023(4) -0.0012(4)
C5 0.0101(6) 0.0091(6) 0.0114(6) -0.0016(5) 0.0034(5) -0.0033(5)
O5 0.0122(5) 0.0130(5) 0.0118(5) -0.0017(4) 0.0017(4) 0.0008(4)
C6 0.0093(6) 0.0101(6) 0.0112(6) -0.0021(5) 0.0027(5) -0.0031(5)
C7 0.0118(7) 0.0169(7) 0.0115(6) -0.0042(5) 0.0025(5) -0.0014(6)
C8 0.0120(7) 0.0169(7) 0.0184(7) -0.0081(6) 0.0032(6) 0.0014(6)
C9 0.0143(7) 0.0149(7) 0.0193(7) -0.0019(6) 0.0000(6) 0.0051(6)
C10 0.0167(7) 0.0152(7) 0.0128(6) 0.0011(6) 0.0026(5) 0.0032(6)
C11 0.0100(6) 0.0104(6) 0.0144(7) 0.0002(5) 0.0045(5) -0.0021(5)
C12 0.0099(6) 0.0104(6) 0.0100(6) 0.0000(5) 0.0032(5) 0.0006(5)
C13 0.0115(7) 0.0130(7) 0.0105(6) -0.0022(5) 0.0034(5) -0.0015(5)
C14 0.0103(6) 0.0176(7) 0.0101(6) 0.0023(5) 0.0026(5) 0.0000(5)
C15 0.0103(6) 0.0110(6) 0.0128(6) 0.0023(5) 0.0043(5) 0.0024(5)
C16 0.0138(7) 0.0105(6) 0.0154(7) -0.0023(5) 0.0072(5) -0.0019(5)
C17 0.0103(6) 0.0159(7) 0.0123(6) -0.0034(5) 0.0032(5) -0.0018(5)
C18 0.0120(6) 0.0095(6) 0.0108(6) -0.0025(5) 0.0060(5) 0.0016(5)

loop_
_atom_type_symbol
_atom_type_description
_atom_type_scat_dispersion_real
_atom_type_scat_dispersion_imag
_atom_type_scat_source
C C 0.0033 0.0016 'International Tables Vol C Tables 4.2.6.8 and 6.1.1.4'
H H 0.0000 0.0000 'International Tables Vol C Tables 4.2.6.8 and 6.1.1.4'
N N 0.0061 0.0033 'International Tables Vol C Tables 4.2.6.8 and 6.1.1.4'
O O 0.0106 0.0060 'International Tables Vol C Tables 4.2.6.8 and 6.1.1.4'
Mn Mn 0.3368 0.7283 'International Tables Vol C Tables 4.2.6.8 and 6.1.1.4'

loop_
_geom_angle_atom_site_label_1
_geom_angle_atom_site_label_2
_geom_angle_atom_site_label_3
_geom_angle
_geom_angle_site_symmetry_1
_geom_angle_site_symmetry_3
_geom_angle_publ_flag
O1 Mn1 O5 94.17(4) . . ?
O1 Mn1 O3 111.74(4) . 3_666 ?
O5 Mn1 O3 90.84(4) . 3_666 ?
O1 Mn1 N1 90.53(4) . . ?
O5 Mn1 N1 105.99(4) . . ?
O3 Mn1 N1 151.24(4) 3_666 . ?
O1 Mn1 O4 98.27(4) . 3_666 ?
O5 Mn1 O4 149.29(4) . 3_666 ?
O3 Mn1 O4 58.48(4) 3_666 3_666 ?
N1 Mn1 O4 101.87(4) . 3_666 ?
O1 Mn1 N2 160.53(4) . . ?
O5 Mn1 N2 84.38(4) . . ?
O3 Mn1 N2 87.71(4) 3_666 . ?
N1 Mn1 N2 71.36(4) . . ?
O4 Mn1 N2 92.58(4) 3_666 . ?
O1 Mn1 C18 105.84(4) . 3_666 ?
O5 Mn1 C18 120.35(4) . 3_666 ?
O3 Mn1 C18 29.52(4) 3_666 3_666 ?
N1 Mn1 C18 128.70(4) . 3_666 ?
O4 Mn1 C18 29.01(4) 3_666 3_666 ?
N2 Mn1 C18 91.45(4) . 3_666 ?
C11 O1 Mn1 128.30(9) . . ?
C1 N1 C5 118.23(12) . . ?
C1 N1 Mn1 123.16(9) . . ?
C5 N1 Mn1 118.58(9) . . ?
N1 C1 C2 123.06(14) . . ?
N1 C1 H1 118.5 . . ?
C2 C1 H1 118.5 . . ?
C10 N2 C6 118.79(12) . . ?
C10 N2 Mn1 123.24(10) . . ?
C6 N2 Mn1 117.82(9) . . ?
C3 C2 C1 118.40(14) . . ?
C3 C2 H2 120.8 . . ?
C1 C2 H2 120.8 . . ?
C18 O3 Mn1 91.69(8) . 3_666 ?
C2 C3 C4 119.12(13) . . ?
C2 C3 H3 120.4 . . ?
C4 C3 H3 120.4 . . ?
C3 C4 C5 119.30(13) . . ?
C3 C4 H4 120.3 . . ?
C5 C4 H4 120.3 . . ?
C18 O4 Mn1 89.13(8) . 3_666 ?
N1 C5 C4 121.82(13) . . ?
N1 C5 C6 116.04(12) . . ?
C4 C5 C6 122.13(13) . . ?
Mn1 O5 H5A 111.4(12) . . ?
Mn1 O5 H5B 120.0(12) . . ?
H5A O5 H5B 107.1(15) . . ?
N2 C6 C7 121.54(13) . . ?
N2 C6 C5 115.39(12) . . ?
C7 C6 C5 123.04(13) . . ?
C8 C7 C6 118.93(13) . . ?
C8 C7 H7 120.5 . . ?
C6 C7 H7 120.5 . . ?
C9 C8 C7 119.51(14) . . ?
C9 C8 H8 120.2 . . ?
C7 C8 H8 120.2 . . ?
C8 C9 C10 118.15(14) . . ?
C8 C9 H9 120.9 . . ?
C10 C9 H9 120.9 . . ?
N2 C10 C9 123.03(14) . . ?
N2 C10 H10 118.5 . . ?
C9 C10 H10 118.5 . . ?
O2 C11 O1 125.26(14) . . ?
O2 C11 C12 119.19(12) . . ?
O1 C11 C12 115.54(12) . . ?
C17 C12 C11 113.23(11) . . ?
C17 C12 C13 110.37(11) . . ?
C11 C12 C13 109.12(11) . . ?
C17 C12 H12 108.0 . . ?
C11 C12 H12 108.0 . . ?
C13 C12 H12 108.0 . . ?
C14 C13 C12 111.33(11) . . ?
C14 C13 H13A 109.4 . . ?
C12 C13 H13A 109.4 . . ?
C14 C13 H13B 109.4 . . ?
C12 C13 H13B 109.4 . . ?
H13A C13 H13B 108.0 . . ?
C13 C14 C15 111.58(11) . . ?
C13 C14 H14A 109.3 . . ?
C15 C14 H14A 109.3 . . ?
C13 C14 H14B 109.3 . . ?
C15 C14 H14B 109.3 . . ?
H14A C14 H14B 108.0 . . ?
C18 C15 C16 114.59(12) . . ?
C18 C15 C14 110.52(11) . . ?
C16 C15 C14 109.95(11) . . ?
C18 C15 H15 107.1 . . ?
C16 C15 H15 107.1 . . ?
C14 C15 H15 107.1 . . ?
C15 C16 C17 113.12(12) . . ?
C15 C16 H16A 109.0 . . ?
C17 C16 H16A 109.0 . . ?
C15 C16 H16B 109.0 . . ?
C17 C16 H16B 109.0 . . ?
H16A C16 H16B 107.8 . . ?
C12 C17 C16 112.69(12) . . ?
C12 C17 H17A 109.1 . . ?
C16 C17 H17A 109.1 . . ?
C12 C17 H17B 109.1 . . ?
C16 C17 H17B 109.1 . . ?
H17A C17 H17B 107.8 . . ?
O4 C18 O3 120.50(13) . . ?
O4 C18 C15 122.24(13) . . ?
O3 C18 C15 117.26(12) . . ?
O4 C18 Mn1 61.86(7) . 3_666 ?
O3 C18 Mn1 58.79(7) . 3_666 ?
C15 C18 Mn1 174.69(10) . 3_666 ?

loop_
_geom_bond_atom_site_label_1
_geom_bond_atom_site_label_2
_geom_bond_distance
_geom_bond_site_symmetry_2
_geom_bond_publ_flag
Mn1 O1 2.0937(10) . ?
Mn1 O5 2.1774(10) . ?
Mn1 O3 2.2139(10) 3_666 ?
Mn1 N1 2.2612(12) . ?
Mn1 O4 2.2818(10) 3_666 ?
Mn1 N2 2.2969(12) . ?
Mn1 C18 2.5873(14) 3_666 ?
O1 C11 1.2738(17) . ?
N1 C1 1.3428(19) . ?
N1 C5 1.3515(18) . ?
C1 C2 1.387(2) . ?
C1 H1 0.9500 . ?
O2 C11 1.2422(18) . ?
N2 C10 1.3374(19) . ?
N2 C6 1.3460(18) . ?
C2 C3 1.384(2) . ?
C2 H2 0.9500 . ?
O3 C18 1.2754(17) . ?
O3 Mn1 2.2139(10) 3_666 ?
C3 C4 1.387(2) . ?
C3 H3 0.9500 . ?
C4 C5 1.3875(19) . ?
C4 H4 0.9500 . ?
O4 C18 1.2547(17) . ?
O4 Mn1 2.2818(10) 3_666 ?
C5 C6 1.488(2) . ?
O5 H5A 0.845(13) . ?
O5 H5B 0.850(13) . ?
C6 C7 1.3949(19) . ?
C7 C8 1.386(2) . ?
C7 H7 0.9500 . ?
C8 C9 1.383(2) . ?
C8 H8 0.9500 . ?
C9 C10 1.387(2) . ?
C9 H9 0.9500 . ?
C10 H10 0.9500 . ?
C11 C12 1.5327(19) . ?
C12 C17 1.5287(18) . ?
C12 C13 1.5406(19) . ?
C12 H12 1.0000 . ?
C13 C14 1.528(2) . ?
C13 H13A 0.9900 . ?
C13 H13B 0.9900 . ?
C14 C15 1.5388(19) . ?
C14 H14A 0.9900 . ?
C14 H14B 0.9900 . ?
C15 C18 1.5223(19) . ?
C15 C16 1.5277(19) . ?
C15 H15 1.0000 . ?
C16 C17 1.532(2) . ?
C16 H16A 0.9900 . ?
C16 H16B 0.9900 . ?
C17 H17A 0.9900 . ?
C17 H17B 0.9900 . ?
C18 Mn1 2.5873(14) 3_666 ?

loop_
_geom_hbond_atom_site_label_D
_geom_hbond_atom_site_label_H
_geom_hbond_atom_site_label_A
_geom_hbond_distance_DH
_geom_hbond_distance_HA
_geom_hbond_distance_DA
_geom_hbond_angle_DHA
_geom_hbond_site_symmetry_A
O5 H5A O2 0.845(13) 1.851(14) 2.6914(15) 172.9(18) 3_766
O5 H5B O3 0.850(13) 1.943(15) 2.6999(14) 147.8(15) 1_655

loop_
_geom_torsion_atom_site_label_1
_geom_torsion_atom_site_label_2
_geom_torsion_atom_site_label_3
_geom_torsion_atom_site_label_4
_geom_torsion
_geom_torsion_site_symmetry_1
_geom_torsion_site_symmetry_2
_geom_torsion_site_symmetry_3
_geom_torsion_site_symmetry_4
_geom_torsion_publ_flag
C5 N1 C1 C2 -0.2(2) . . . . ?
Mn1 N1 C1 C2 177.65(11) . . . . ?
N1 C1 C2 C3 -2.0(2) . . . . ?
C1 C2 C3 C4 2.0(2) . . . . ?
C2 C3 C4 C5 0.1(2) . . . . ?
C1 N1 C5 C4 2.4(2) . . . . ?
Mn1 N1 C5 C4 -175.50(10) . . . . ?
C1 N1 C5 C6 -176.42(12) . . . . ?
Mn1 N1 C5 C6 5.64(16) . . . . ?
C3 C4 C5 N1 -2.4(2) . . . . ?
C3 C4 C5 C6 176.37(13) . . . . ?
C10 N2 C6 C7 -1.6(2) . . . . ?
Mn1 N2 C6 C7 174.14(10) . . . . ?
C10 N2 C6 C5 176.31(12) . . . . ?
Mn1 N2 C6 C5 -7.96(15) . . . . ?
N1 C5 C6 N2 1.62(18) . . . . ?
C4 C5 C6 N2 -177.24(13) . . . . ?
N1 C5 C6 C7 179.48(13) . . . . ?
C4 C5 C6 C7 0.6(2) . . . . ?
N2 C6 C7 C8 1.9(2) . . . . ?
C5 C6 C7 C8 -175.89(13) . . . . ?
C6 C7 C8 C9 -0.4(2) . . . . ?
C7 C8 C9 C10 -1.2(2) . . . . ?
C6 N2 C10 C9 -0.1(2) . . . . ?
Mn1 N2 C10 C9 -175.63(11) . . . . ?
C8 C9 C10 N2 1.6(2) . . . . ?
Mn1 O1 C11 O2 18.5(2) . . . . ?
Mn1 O1 C11 C12 -160.87(9) . . . . ?
O2 C11 C12 C17 8.35(19) . . . . ?
O1 C11 C12 C17 -172.19(12) . . . . ?
O2 C11 C12 C13 -114.99(14) . . . . ?
O1 C11 C12 C13 64.46(15) . . . . ?
C17 C12 C13 C14 55.40(15) . . . . ?
C11 C12 C13 C14 -179.58(11) . . . . ?
C12 C13 C14 C15 -57.88(15) . . . . ?
C13 C14 C15 C18 -71.74(15) . . . . ?
C13 C14 C15 C16 55.74(15) . . . . ?
C18 C15 C16 C17 72.13(15) . . . . ?
C14 C15 C16 C17 -53.06(15) . . . . ?
C11 C12 C17 C16 -175.29(11) . . . . ?
C13 C12 C17 C16 -52.63(15) . . . . ?
C15 C16 C17 C12 52.75(16) . . . . ?
Mn1 O4 C18 O3 4.51(13) 3_666 . . . ?
Mn1 O4 C18 C15 -176.10(12) 3_666 . . . ?
Mn1 O3 C18 O4 -4.65(13) 3_666 . . . ?
Mn1 O3 C18 C15 175.93(10) 3_666 . . . ?
C16 C15 C18 O4 -6.82(19) . . . . ?
C14 C15 C18 O4 118.07(14) . . . . ?
C16 C15 C18 O3 172.60(12) . . . . ?
C14 C15 C18 O3 -62.52(16) . . . . ?
